data_4313407
loop_
_publ_author_name
'Pascal Pellon'
'Gr\'egory Gachot'
'J\'erome Le Bris'
'St\'ephane Marchin'
'Roger Carlier'
'Dominique Lorcy'

_publ_section_title
;
 Complexing Ability of the Versatile, Redox-Active,
 3-[3-(Diphenylphosphino)propylthio]-
 -3',4,4'-trimethyl-tetrathiafulvalene Ligand
;
_journal_name_full 'Inorganic Chemistry'
_journal_page_first 2056
_journal_page_last 2060
_journal_paper_doi 10.1021/ic026186f
_journal_volume 42
_journal_year 2003
_chemical_compound_source 'synthesis as described'
_chemical_formula_moiety 'C28 H25 O4 P S5 W'
_chemical_formula_sum 'C28 H25 O4 P S5 W'
_chemical_formula_weight 800.6
_chemical_name_common 'Compound X'
_chemical_name_systematic
;
 ?
;
_space_group_IT_number 15
_symmetry_cell_setting monoclinic
_symmetry_Int_Tables_number 15
_symmetry_space_group_name_Hall '-C 2yc'
_symmetry_space_group_name_H-M 'C 1 2/c 1'
_atom_sites_solution_hydrogens geom
_atom_sites_solution_primary direct
_atom_sites_solution_secondary difmap
_audit_conform_dict_location ftp://ftp.iucr.org/pub/cif_core.dic
_audit_conform_dict_name cif_core.dic
_audit_conform_dict_version 2.2
_audit_creation_date 2001-12-12T15:56:56-00:00
_audit_creation_method 'WinGX routine CIF_UPDATE'
_cell_angle_alpha 90.000(5)
_cell_angle_beta 99.656(5)
_cell_angle_gamma 90.000(5)
_cell_formula_units_Z 8
_cell_length_a 54.705(5)
_cell_length_b 8.049(5)
_cell_length_c 14.243(5)
_cell_measurement_reflns_used 112665
_cell_measurement_temperature 293(2)
_cell_measurement_theta_max 27.485
_cell_measurement_theta_min 0.998
_cell_measurement_wavelength 0.71073
_cell_volume 6183(4)
_computing_cell_refinement 'HKL Scalepack (Otwinowski & Minor 1997)'
_computing_data_collection 'Collect (Nonius BV, 1997-2000)'
_computing_data_reduction 'HKL Denzo and Scalepack (Otwinowski & Minor 1997)'
_computing_molecular_graphics 'Ortep-3 for Windows (Farrugia, 1997)'
_computing_publication_material 'WinGX publication routines (Farrugia, 1999)'
_computing_structure_refinement 'SHELXL-97 (Sheldrick, 1997)'
_computing_structure_solution 'SHELXS-97 (Sheldrick, 1997)'
_diffrn_ambient_temperature 293(2)
_diffrn_detector 'CCD plate'
_diffrn_measured_fraction_theta_full 0.998
_diffrn_measured_fraction_theta_max 0.998
_diffrn_measurement_device '95mm CCD camera on \k-goniostat'
_diffrn_measurement_device_type KappaCCD
_diffrn_measurement_method CCD
_diffrn_orient_matrix_type 'by Nonius Collect from scalepack cell'
_diffrn_orient_matrix_UB_11 0.115708E-1
_diffrn_orient_matrix_UB_12 -0.82027E-2
_diffrn_orient_matrix_UB_13 0.621219E-1
_diffrn_orient_matrix_UB_21 0.137232E-1
_diffrn_orient_matrix_UB_22 0.459215E-1
_diffrn_orient_matrix_UB_23 -0.306046E-1
_diffrn_orient_matrix_UB_31 -0.46486E-2
_diffrn_orient_matrix_UB_32 0.115149
_diffrn_orient_matrix_UB_33 0.166304E-1
_diffrn_radiation_monochromator graphite
_diffrn_radiation_probe x-ray
_diffrn_radiation_type MoK\a
_diffrn_radiation_wavelength 0.71069
_diffrn_reflns_av_R_equivalents 0.0703
_diffrn_reflns_av_unetI/netI 0.0601
_diffrn_reflns_limit_h_max 70
_diffrn_reflns_limit_h_min -70
_diffrn_reflns_limit_k_max 9
_diffrn_reflns_limit_k_min -10
_diffrn_reflns_limit_l_max 18
_diffrn_reflns_limit_l_min -16
_diffrn_reflns_number 52347
_diffrn_reflns_theta_full 27.51
_diffrn_reflns_theta_max 27.51
_diffrn_reflns_theta_min 1.51
_diffrn_source 'Enraf Nonius FR590'
_exptl_absorpt_coefficient_mu 4.158
_exptl_absorpt_correction_T_max 0.9136
_exptl_absorpt_correction_T_min 0.5323
_exptl_absorpt_correction_type gaussian
_exptl_absorpt_process_details
;
        a grid of  8 x 20 x 12 =  1920 sampling points was used
;
_exptl_crystal_colour orange
_exptl_crystal_density_diffrn 1.72
_exptl_crystal_density_method 'not measured'
_exptl_crystal_description prism
_exptl_crystal_F_000 3152
_exptl_crystal_size_max 0.18
_exptl_crystal_size_mid 0.09
_exptl_crystal_size_min 0.02
_refine_diff_density_max 1.37
_refine_diff_density_min -1.441
_refine_diff_density_rms 0.167
_refine_ls_extinction_coef 0.00018(2)
_refine_ls_extinction_expression Fc^*^=kFc[1+0.001xFc^2^\l^3^/sin(2\q)]^-1/4^
_refine_ls_extinction_method SHELXL
_refine_ls_goodness_of_fit_ref 1.054
_refine_ls_hydrogen_treatment mixed
_refine_ls_matrix_type full
_refine_ls_number_parameters 353
_refine_ls_number_reflns 7121
_refine_ls_number_restraints 0
_refine_ls_restrained_S_all 1.054
_refine_ls_R_factor_all 0.0772
_refine_ls_R_factor_gt 0.0379
_refine_ls_shift/su_max 0.053
_refine_ls_shift/su_mean 0.003
_refine_ls_structure_factor_coef Fsqd
_refine_ls_weighting_details 'calc w=1/[\s^2^(Fo^2^)+(0.0359P)^2^+0.0000P] where P=(Fo^2^+2Fc^2^)/3'
_refine_ls_weighting_scheme calc
_refine_ls_wR_factor_gt 0.0734
_refine_ls_wR_factor_ref 0.0847
_reflns_number_gt 4797
_reflns_number_total 7121
_reflns_threshold_expression >2sigma(I)
_cod_data_source_file ic026186fsi20030113_040054_2.cif
_cod_data_source_block complex6
_cod_depositor_comments
;

2020-11-03
Z value and formula fixed to values more according to usual
chemical conventions.                 miguel
;
_cod_original_formula_sum 'C56 H50 O8 P2 S10 W2'
_cod_original_formula_weight 1601.2
_cod_original_formula_moiety 'C44 H50 O4 P2 S10 W1'
_cod_original_formula_units_Z 4
_cod_database_code 4313407
_exptl_absorpt_correction_t_ave 0.8215

loop_
_symmetry_equiv_pos_as_xyz
'x, y, z'
'-x, y, -z+1/2'
'x+1/2, y+1/2, z'
'-x+1/2, y+1/2, -z+1/2'
'-x, -y, -z'
'x, -y, z-1/2'
'-x+1/2, -y+1/2, -z'
'x+1/2, -y+1/2, z-1/2'

loop_
_atom_site_label
_atom_site_type_symbol
_atom_site_fract_x
_atom_site_fract_y
_atom_site_fract_z
_atom_site_U_iso_or_equiv
_atom_site_adp_type
_atom_site_occupancy
_atom_site_symmetry_multiplicity
_atom_site_calc_flag
_atom_site_refinement_flags
_atom_site_disorder_assembly
_atom_site_disorder_group
W1 W 0.131822(3) 0.19603(2) 0.033873(13) 0.04162(9) Uani 1 1 d . . .
P2 P 0.17083(2) 0.30091(14) 0.13235(8) 0.0421(3) Uani 1 1 d . . .
S3 S 0.11819(2) 0.13986(16) 0.19356(9) 0.0488(3) Uani 1 1 d . . .
S8 S 0.06938(2) 0.31995(17) 0.13936(11) 0.0634(4) Uani 1 1 d . . .
C8 C 0.08548(8) 0.1362(6) 0.1747(3) 0.0474(11) Uani 1 1 d . . .
C7 C 0.12477(9) 0.3139(6) 0.2758(4) 0.0602(14) Uani 1 1 d . . .
H7A H 0.1172 0.4136 0.2457 0.072 Uiso 1 1 calc R . .
H7B H 0.1174 0.2923 0.332 0.072 Uiso 1 1 calc R . .
C5 C 0.16544(9) 0.4319(6) 0.2323(3) 0.0535(12) Uani 1 1 d . . .
H5A H 0.1813 0.4741 0.2644 0.064 Uiso 1 1 calc R . .
H5B H 0.1554 0.5265 0.2073 0.064 Uiso 1 1 calc R . .
C21 C 0.19356(8) 0.1543(6) 0.1966(3) 0.0445(11) Uani 1 1 d . . .
C26 C 0.18570(9) 0.0057(6) 0.2295(3) 0.0528(12) Uani 1 1 d . . .
H26 H 0.1692 -0.0258 0.2131 0.063 Uiso 1 1 calc R . .
C22 C 0.21847(9) 0.1983(6) 0.2222(4) 0.0597(14) Uani 1 1 d . . .
H22 H 0.2242 0.2981 0.2011 0.072 Uiso 1 1 calc R . .
C6 C 0.15250(9) 0.3433(7) 0.3056(3) 0.0585(14) Uani 1 1 d . . .
H6A H 0.1605 0.2367 0.3203 0.07 Uiso 1 1 calc R . .
H6B H 0.155 0.4084 0.3638 0.07 Uiso 1 1 calc R . .
C36 C 0.20287(11) 0.3573(7) 0.0040(4) 0.0707(16) Uani 1 1 d . . .
H36 H 0.2011 0.2442 -0.0085 0.085 Uiso 1 1 calc R . .
C31 C 0.19054(8) 0.4298(6) 0.0705(3) 0.0495(12) Uani 1 1 d . . .
C33 C 0.20803(13) 0.6923(8) 0.0349(5) 0.087(2) Uani 1 1 d . . .
H33 H 0.2095 0.8063 0.0446 0.104 Uiso 1 1 calc R . .
C25 C 0.20215(10) -0.0967(6) 0.2864(4) 0.0617(14) Uani 1 1 d . . .
H25 H 0.1967 -0.1965 0.3083 0.074 Uiso 1 1 calc R . .
C32 C 0.19331(10) 0.5981(7) 0.0858(4) 0.0687(15) Uani 1 1 d . . .
H32 H 0.1853 0.6495 0.1305 0.082 Uiso 1 1 calc R . .
C35 C 0.21786(12) 0.4517(9) -0.0443(4) 0.089(2) Uani 1 1 d . . .
H35 H 0.2264 0.4009 -0.0878 0.107 Uiso 1 1 calc R . .
C34 C 0.22026(12) 0.6170(10) -0.0290(5) 0.087(2) Uani 1 1 d . . .
H34 H 0.2303 0.6794 -0.0622 0.104 Uiso 1 1 calc R . .
C24 C 0.22633(10) -0.0523(7) 0.3105(4) 0.0693(15) Uani 1 1 d . . .
H24 H 0.2373 -0.1219 0.3489 0.083 Uiso 1 1 calc R . .
C23 C 0.23461(10) 0.0939(8) 0.2787(4) 0.0748(17) Uani 1 1 d . . .
H23 H 0.2512 0.1232 0.2953 0.09 Uiso 1 1 calc R . .
O1 O 0.11153(7) 0.5645(5) 0.0144(3) 0.0905(13) Uani 1 1 d . . .
O2 O 0.14885(8) 0.2439(5) -0.1620(3) 0.0780(11) Uani 1 1 d . . .
O4 O 0.08093(7) 0.0611(6) -0.0740(3) 0.0936(14) Uani 1 1 d . . .
C2 C 0.14277(9) 0.2269(6) -0.0877(4) 0.0549(13) Uani 1 1 d . . .
C1 C 0.11941(11) 0.4304(7) 0.0258(3) 0.0589(13) Uani 1 1 d . . .
C4 C 0.09927(9) 0.1134(7) -0.0345(4) 0.0564(13) Uani 1 1 d . . .
C3 C 0.14409(9) -0.0385(8) 0.0275(4) 0.0610(14) Uani 1 1 d . . .
O3 O 0.15043(9) -0.1720(6) 0.0173(4) 0.1074(17) Uani 1 1 d . . .
S78 S 0.04046(2) 0.01280(19) 0.14091(11) 0.0700(4) Uani 1 1 d . . .
C9 C 0.07281(8) -0.0045(6) 0.1742(3) 0.0525(12) Uani 1 1 d . . .
C10 C 0.08251(11) -0.1762(6) 0.1931(5) 0.0756(17) Uani 1 1 d . . .
H10A H 0.0689 -0.2528 0.1876 0.113 Uiso 1 1 calc R . .
H10B H 0.0919 -0.1819 0.2563 0.113 Uiso 1 1 calc R . .
H10C H 0.0929 -0.2046 0.1477 0.113 Uiso 1 1 calc R . .
C11 C 0.04008(9) 0.2303(7) 0.1382(4) 0.0566(13) Uani 1 1 d . . .
C12 C 0.01929(9) 0.3215(6) 0.1299(3) 0.0561(13) Uani 1 1 d . . .
S90 S 0.01925(2) 0.53882(18) 0.12652(9) 0.0613(4) Uani 1 1 d . . .
S91 S -0.01023(2) 0.2333(2) 0.11749(11) 0.0685(4) Uani 1 1 d . . .
C13 C -0.02589(9) 0.4261(8) 0.1185(3) 0.0646(15) Uani 1 1 d . . .
C14 C -0.01279(10) 0.5622(8) 0.1226(3) 0.0612(14) Uani 1 1 d . . .
C15 C -0.02210(11) 0.7385(8) 0.1233(5) 0.0829(18) Uani 1 1 d . . .
H15A H -0.0084 0.814 0.1258 0.124 Uiso 1 1 calc R . .
H15B H -0.03 0.7551 0.178 0.124 Uiso 1 1 calc R . .
H15C H -0.0339 0.7587 0.0664 0.124 Uiso 1 1 calc R . .
C16 C -0.05388(9) 0.4093(9) 0.1096(4) 0.092(2) Uani 1 1 d . . .
H16A H -0.0583 0.2938 0.1088 0.139 Uiso 1 1 calc R . .
H16B H -0.0618 0.4609 0.0516 0.139 Uiso 1 1 calc R . .
H16C H -0.0593 0.4627 0.1628 0.139 Uiso 1 1 calc R . .

loop_
_atom_site_aniso_label
_atom_site_aniso_U_11
_atom_site_aniso_U_22
_atom_site_aniso_U_33
_atom_site_aniso_U_23
_atom_site_aniso_U_13
_atom_site_aniso_U_12
W1 0.03430(12) 0.04730(14) 0.04218(13) -0.00165(9) 0.00328(8) -0.00045(8)
P2 0.0379(6) 0.0431(7) 0.0437(7) -0.0011(5) 0.0022(5) -0.0021(5)
S3 0.0431(7) 0.0572(7) 0.0464(7) 0.0028(6) 0.0086(5) 0.0035(6)
S8 0.0423(7) 0.0590(9) 0.0916(11) 0.0124(7) 0.0187(7) 0.0039(6)
C8 0.037(3) 0.057(3) 0.051(3) 0.002(2) 0.014(2) -0.003(2)
C7 0.054(3) 0.077(4) 0.052(3) -0.015(3) 0.017(2) 0.000(3)
C5 0.050(3) 0.057(3) 0.051(3) -0.005(2) 0.001(2) -0.004(2)
C21 0.038(2) 0.050(3) 0.045(3) -0.001(2) 0.005(2) -0.001(2)
C26 0.043(3) 0.054(3) 0.059(3) 0.004(2) 0.002(2) -0.001(2)
C22 0.038(3) 0.067(4) 0.072(4) 0.004(3) 0.003(3) -0.004(2)
C6 0.057(3) 0.077(4) 0.040(3) -0.015(2) 0.005(2) -0.002(3)
C36 0.085(4) 0.073(4) 0.057(3) -0.016(3) 0.020(3) -0.036(3)
C31 0.046(3) 0.053(3) 0.045(3) 0.003(2) -0.004(2) -0.011(2)
C33 0.091(5) 0.061(4) 0.104(6) 0.019(4) 0.007(4) -0.017(4)
C25 0.065(4) 0.050(3) 0.068(3) 0.011(3) 0.005(3) 0.005(3)
C32 0.065(3) 0.056(4) 0.084(4) 0.013(3) 0.009(3) -0.004(3)
C35 0.099(5) 0.114(6) 0.059(4) -0.017(4) 0.024(3) -0.047(4)
C34 0.077(4) 0.109(6) 0.068(4) 0.018(4) -0.002(4) -0.042(4)
C24 0.055(3) 0.078(4) 0.071(4) 0.013(3) -0.002(3) 0.018(3)
C23 0.040(3) 0.086(4) 0.093(4) 0.002(4) -0.004(3) 0.004(3)
O1 0.073(3) 0.061(3) 0.138(4) 0.017(3) 0.020(3) 0.005(2)
O2 0.091(3) 0.089(3) 0.059(3) 0.001(2) 0.026(2) -0.013(2)
O4 0.053(2) 0.128(4) 0.092(3) -0.014(3) -0.010(2) -0.023(2)
C2 0.051(3) 0.063(3) 0.053(3) -0.003(3) 0.012(3) -0.008(2)
C1 0.077(4) 0.053(3) 0.047(3) 0.003(3) 0.014(3) -0.017(3)
C4 0.046(3) 0.068(3) 0.055(3) -0.004(3) 0.006(2) -0.004(3)
C3 0.042(3) 0.073(4) 0.066(3) -0.011(3) 0.004(2) 0.000(3)
O3 0.109(4) 0.068(3) 0.138(4) -0.029(3) -0.001(3) 0.025(3)
S78 0.0500(8) 0.0667(9) 0.0925(11) 0.0022(8) 0.0097(7) -0.0072(7)
C9 0.046(3) 0.062(3) 0.051(3) -0.004(2) 0.009(2) 0.001(2)
C10 0.074(4) 0.059(4) 0.092(5) 0.001(3) 0.010(3) 0.002(3)
C11 0.041(3) 0.074(4) 0.055(3) 0.006(3) 0.009(2) -0.001(3)
C12 0.042(3) 0.083(4) 0.044(3) 0.003(3) 0.009(2) 0.002(3)
S90 0.0497(7) 0.0752(9) 0.0590(8) 0.0007(7) 0.0092(6) 0.0066(7)
S91 0.0428(7) 0.0957(11) 0.0649(9) 0.0045(8) 0.0028(7) -0.0055(7)
C13 0.042(3) 0.111(5) 0.040(3) 0.003(3) 0.005(2) 0.015(3)
C14 0.053(3) 0.091(4) 0.039(3) -0.005(3) 0.005(2) 0.015(3)
C15 0.065(4) 0.110(5) 0.072(4) -0.003(4) 0.008(3) 0.028(4)
C16 0.044(3) 0.143(6) 0.089(4) 0.007(4) 0.007(3) 0.002(4)

loop_
_atom_type_symbol
_atom_type_description
_atom_type_scat_dispersion_real
_atom_type_scat_dispersion_imag
_atom_type_scat_source
C C 0.0033 0.0016 'International Tables Vol C Tables 4.2.6.8 and 6.1.1.4'
H H 0 0 'International Tables Vol C Tables 4.2.6.8 and 6.1.1.4'
O O 0.0106 0.006 'International Tables Vol C Tables 4.2.6.8 and 6.1.1.4'
P P 0.1023 0.0942 'International Tables Vol C Tables 4.2.6.8 and 6.1.1.4'
S S 0.1246 0.1234 'International Tables Vol C Tables 4.2.6.8 and 6.1.1.4'
W W -0.849 6.8722 'International Tables Vol C Tables 4.2.6.8 and 6.1.1.4'

loop_
_exptl_crystal_face_index_h
_exptl_crystal_face_index_k
_exptl_crystal_face_index_l
_exptl_crystal_face_perp_dist
1 0 0 0.01
-1 0 0 0.01
0 0 1 0.1
0 0 -1 0.08
0 1 1 0.05
0 -1 -1 0.04
11 8 -9 0.085
-11 -8 9 0.08
1 3 11 0.07

loop_
_geom_angle_atom_site_label_1
_geom_angle_atom_site_label_2
_geom_angle_atom_site_label_3
_geom_angle
_geom_angle_site_symmetry_1
_geom_angle_site_symmetry_3
_geom_angle_publ_flag
C2 W1 C4 89.5(2) . . ?
C2 W1 C1 88.9(2) . . ?
C4 W1 C1 91.1(2) . . ?
C2 W1 C3 85.7(2) . . ?
C4 W1 C3 86.7(2) . . ?
C1 W1 C3 174.2(2) . . ?
C2 W1 P2 95.47(15) . . ?
C4 W1 P2 174.95(15) . . ?
C1 W1 P2 87.90(15) . . ?
C3 W1 P2 94.73(14) . . ?
C2 W1 S3 177.04(16) . . ?
C4 W1 S3 90.34(15) . . ?
C1 W1 S3 94.08(14) . . ?
C3 W1 S3 91.35(16) . . ?
P2 W1 S3 84.79(4) . . ?
C31 P2 C5 103.5(2) . . ?
C31 P2 C21 101.5(2) . . ?
C5 P2 C21 99.5(2) . . ?
C31 P2 W1 116.08(14) . . ?
C5 P2 W1 113.39(16) . . ?
C21 P2 W1 120.31(15) . . ?
C8 S3 C7 101.4(2) . . ?
C8 S3 W1 107.92(16) . . ?
C7 S3 W1 112.40(19) . . ?
C8 S8 C11 94.0(2) . . ?
C9 C8 S8 118.8(4) . . ?
C9 C8 S3 122.1(4) . . ?
S8 C8 S3 118.6(3) . . ?
C6 C7 S3 112.2(3) . . ?
C6 C7 H7A 109.2 . . ?
S3 C7 H7A 109.2 . . ?
C6 C7 H7B 109.2 . . ?
S3 C7 H7B 109.2 . . ?
H7A C7 H7B 107.9 . . ?
C6 C5 P2 114.5(3) . . ?
C6 C5 H5A 108.6 . . ?
P2 C5 H5A 108.6 . . ?
C6 C5 H5B 108.6 . . ?
P2 C5 H5B 108.6 . . ?
H5A C5 H5B 107.6 . . ?
C26 C21 C22 118.5(4) . . ?
C26 C21 P2 120.1(3) . . ?
C22 C21 P2 121.0(4) . . ?
C21 C26 C25 120.5(4) . . ?
C21 C26 H26 119.7 . . ?
C25 C26 H26 119.7 . . ?
C23 C22 C21 120.0(5) . . ?
C23 C22 H22 120 . . ?
C21 C22 H22 120 . . ?
C7 C6 C5 115.8(4) . . ?
C7 C6 H6A 108.3 . . ?
C5 C6 H6A 108.3 . . ?
C7 C6 H6B 108.3 . . ?
C5 C6 H6B 108.3 . . ?
H6A C6 H6B 107.4 . . ?
C35 C36 C31 120.5(5) . . ?
C35 C36 H36 119.7 . . ?
C31 C36 H36 119.7 . . ?
C32 C31 C36 118.1(5) . . ?
C32 C31 P2 122.8(4) . . ?
C36 C31 P2 119.1(4) . . ?
C34 C33 C32 119.8(6) . . ?
C34 C33 H33 120.1 . . ?
C32 C33 H33 120.1 . . ?
C24 C25 C26 120.2(5) . . ?
C24 C25 H25 119.9 . . ?
C26 C25 H25 119.9 . . ?
C31 C32 C33 120.7(6) . . ?
C31 C32 H32 119.6 . . ?
C33 C32 H32 119.6 . . ?
C34 C35 C36 120.7(6) . . ?
C34 C35 H35 119.7 . . ?
C36 C35 H35 119.7 . . ?
C35 C34 C33 120.1(6) . . ?
C35 C34 H34 119.9 . . ?
C33 C34 H34 119.9 . . ?
C25 C24 C23 120.4(5) . . ?
C25 C24 H24 119.8 . . ?
C23 C24 H24 119.8 . . ?
C24 C23 C22 120.3(5) . . ?
C24 C23 H23 119.9 . . ?
C22 C23 H23 119.9 . . ?
O2 C2 W1 178.4(5) . . ?
O1 C1 W1 175.2(5) . . ?
O4 C4 W1 177.8(5) . . ?
O3 C3 W1 175.3(5) . . ?
C11 S78 C9 95.3(2) . . ?
C8 C9 C10 128.4(5) . . ?
C8 C9 S78 115.8(4) . . ?
C10 C9 S78 115.7(4) . . ?
C9 C10 H10A 109.5 . . ?
C9 C10 H10B 109.5 . . ?
H10A C10 H10B 109.5 . . ?
C9 C10 H10C 109.5 . . ?
H10A C10 H10C 109.5 . . ?
H10B C10 H10C 109.5 . . ?
C12 C11 S78 123.7(4) . . ?
C12 C11 S8 122.3(4) . . ?
S78 C11 S8 113.8(3) . . ?
C11 C12 S91 122.8(4) . . ?
C11 C12 S90 123.1(4) . . ?
S91 C12 S90 114.0(3) . . ?
C12 S90 C14 96.0(3) . . ?
C12 S91 C13 94.7(3) . . ?
C14 C13 C16 128.0(6) . . ?
C14 C13 S91 118.2(4) . . ?
C16 C13 S91 113.7(5) . . ?
C13 C14 C15 127.3(5) . . ?
C13 C14 S90 116.7(4) . . ?
C15 C14 S90 115.9(5) . . ?
C14 C15 H15A 109.5 . . ?
C14 C15 H15B 109.5 . . ?
H15A C15 H15B 109.5 . . ?
C14 C15 H15C 109.5 . . ?
H15A C15 H15C 109.5 . . ?
H15B C15 H15C 109.5 . . ?
C13 C16 H16A 109.5 . . ?
C13 C16 H16B 109.5 . . ?
H16A C16 H16B 109.5 . . ?
C13 C16 H16C 109.5 . . ?
H16A C16 H16C 109.5 . . ?
H16B C16 H16C 109.5 . . ?

loop_
_geom_bond_atom_site_label_1
_geom_bond_atom_site_label_2
_geom_bond_distance
_geom_bond_site_symmetry_2
_geom_bond_publ_flag
W1 C2 1.940(6) . ?
W1 C4 1.995(5) . ?
W1 C1 2.002(6) . ?
W1 C3 2.011(6) . ?
W1 P2 2.4959(12) . ?
W1 S3 2.5500(15) . ?
P2 C31 1.826(5) . ?
P2 C5 1.835(5) . ?
P2 C21 1.843(5) . ?
S3 C8 1.764(4) . ?
S3 C7 1.823(5) . ?
S8 C8 1.752(5) . ?
S8 C11 1.755(5) . ?
C8 C9 1.327(7) . ?
C7 C6 1.524(7) . ?
C7 H7A 0.97 . ?
C7 H7B 0.97 . ?
C5 C6 1.532(7) . ?
C5 H5A 0.97 . ?
C5 H5B 0.97 . ?
C21 C26 1.380(6) . ?
C21 C22 1.396(6) . ?
C26 C25 1.379(6) . ?
C26 H26 0.93 . ?
C22 C23 1.376(7) . ?
C22 H22 0.93 . ?
C6 H6A 0.97 . ?
C6 H6B 0.97 . ?
C36 C35 1.383(8) . ?
C36 C31 1.381(7) . ?
C36 H36 0.93 . ?
C31 C32 1.376(7) . ?
C33 C34 1.359(9) . ?
C33 C32 1.395(8) . ?
C33 H33 0.93 . ?
C25 C24 1.358(7) . ?
C25 H25 0.93 . ?
C32 H32 0.93 . ?
C35 C34 1.351(9) . ?
C35 H35 0.93 . ?
C34 H34 0.93 . ?
C24 C23 1.365(8) . ?
C24 H24 0.93 . ?
C23 H23 0.93 . ?
O1 C1 1.164(6) . ?
O2 C2 1.170(6) . ?
O4 C4 1.145(5) . ?
C3 O3 1.146(6) . ?
S78 C11 1.751(6) . ?
S78 C9 1.759(5) . ?
C9 C10 1.488(7) . ?
C10 H10A 0.96 . ?
C10 H10B 0.96 . ?
C10 H10C 0.96 . ?
C11 C12 1.343(7) . ?
C12 S91 1.746(5) . ?
C12 S90 1.750(5) . ?
S90 C14 1.754(5) . ?
S91 C13 1.774(6) . ?
C13 C14 1.305(8) . ?
C13 C16 1.522(7) . ?
C14 C15 1.508(8) . ?
C15 H15A 0.96 . ?
C15 H15B 0.96 . ?
C15 H15C 0.96 . ?
C16 H16A 0.96 . ?
C16 H16B 0.96 . ?
C16 H16C 0.96 . ?

loop_
_geom_torsion_atom_site_label_1
_geom_torsion_atom_site_label_2
_geom_torsion_atom_site_label_3
_geom_torsion_atom_site_label_4
_geom_torsion
_geom_torsion_site_symmetry_1
_geom_torsion_site_symmetry_2
_geom_torsion_site_symmetry_3
_geom_torsion_site_symmetry_4
_geom_torsion_publ_flag
C2 W1 P2 C31 19.9(2) . . . . ?
C4 W1 P2 C31 -147.8(18) . . . . ?
C1 W1 P2 C31 -68.8(2) . . . . ?
C3 W1 P2 C31 106.0(2) . . . . ?
S3 W1 P2 C31 -163.08(19) . . . . ?
C2 W1 P2 C5 139.5(2) . . . . ?
C4 W1 P2 C5 -28.2(18) . . . . ?
C1 W1 P2 C5 50.8(2) . . . . ?
C3 W1 P2 C5 -134.4(2) . . . . ?
S3 W1 P2 C5 -43.47(18) . . . . ?
C2 W1 P2 C21 -103.0(2) . . . . ?
C4 W1 P2 C21 89.3(18) . . . . ?
C1 W1 P2 C21 168.3(2) . . . . ?
C3 W1 P2 C21 -16.9(2) . . . . ?
S3 W1 P2 C21 74.02(18) . . . . ?
C2 W1 S3 C8 -108(3) . . . . ?
C4 W1 S3 C8 -22.2(2) . . . . ?
C1 W1 S3 C8 69.0(2) . . . . ?
C3 W1 S3 C8 -108.9(2) . . . . ?
P2 W1 S3 C8 156.50(18) . . . . ?
C2 W1 S3 C7 141(3) . . . . ?
C4 W1 S3 C7 -133.1(2) . . . . ?
C1 W1 S3 C7 -41.9(2) . . . . ?
C3 W1 S3 C7 140.2(2) . . . . ?
P2 W1 S3 C7 45.58(18) . . . . ?
C11 S8 C8 C9 10.3(5) . . . . ?
C11 S8 C8 S3 -178.3(3) . . . . ?
C7 S3 C8 C9 -136.3(4) . . . . ?
W1 S3 C8 C9 105.4(4) . . . . ?
C7 S3 C8 S8 52.6(3) . . . . ?
W1 S3 C8 S8 -65.7(3) . . . . ?
C8 S3 C7 C6 179.1(4) . . . . ?
W1 S3 C7 C6 -65.9(4) . . . . ?
C31 P2 C5 C6 -171.1(3) . . . . ?
C21 P2 C5 C6 -66.7(4) . . . . ?
W1 P2 C5 C6 62.3(4) . . . . ?
C31 P2 C21 C26 -160.5(4) . . . . ?
C5 P2 C21 C26 93.5(4) . . . . ?
W1 P2 C21 C26 -30.8(5) . . . . ?
C31 P2 C21 C22 26.6(5) . . . . ?
C5 P2 C21 C22 -79.3(4) . . . . ?
W1 P2 C21 C22 156.3(4) . . . . ?
C22 C21 C26 C25 0.1(7) . . . . ?
P2 C21 C26 C25 -173.0(4) . . . . ?
C26 C21 C22 C23 0.2(8) . . . . ?
P2 C21 C22 C23 173.2(4) . . . . ?
S3 C7 C6 C5 77.5(5) . . . . ?
P2 C5 C6 C7 -75.6(5) . . . . ?
C35 C36 C31 C32 1.1(8) . . . . ?
C35 C36 C31 P2 179.8(4) . . . . ?
C5 P2 C31 C32 -16.0(5) . . . . ?
C21 P2 C31 C32 -118.8(4) . . . . ?
W1 P2 C31 C32 108.9(4) . . . . ?
C5 P2 C31 C36 165.5(4) . . . . ?
C21 P2 C31 C36 62.7(4) . . . . ?
W1 P2 C31 C36 -69.6(4) . . . . ?
C21 C26 C25 C24 -0.2(8) . . . . ?
C36 C31 C32 C33 0.4(8) . . . . ?
P2 C31 C32 C33 -178.2(4) . . . . ?
C34 C33 C32 C31 -1.5(9) . . . . ?
C31 C36 C35 C34 -1.6(9) . . . . ?
C36 C35 C34 C33 0.5(10) . . . . ?
C32 C33 C34 C35 1.1(10) . . . . ?
C26 C25 C24 C23 0.0(9) . . . . ?
C25 C24 C23 C22 0.3(9) . . . . ?
C21 C22 C23 C24 -0.4(9) . . . . ?
C4 W1 C2 O2 -1E1(2) . . . . ?
C1 W1 C2 O2 -10E1(2) . . . . ?
C3 W1 C2 O2 8E1(2) . . . . ?
P2 W1 C2 O2 18E1(10) . . . . ?
S3 W1 C2 O2 8E1(2) . . . . ?
C2 W1 C1 O1 43(6) . . . . ?
C4 W1 C1 O1 -46(6) . . . . ?
C3 W1 C1 O1 22(7) . . . . ?
P2 W1 C1 O1 139(6) . . . . ?
S3 W1 C1 O1 -137(6) . . . . ?
C2 W1 C4 O4 82(13) . . . . ?
C1 W1 C4 O4 17E1(10) . . . . ?
C3 W1 C4 O4 -4(13) . . . . ?
P2 W1 C4 O4 -111(12) . . . . ?
S3 W1 C4 O4 -95(13) . . . . ?
C2 W1 C3 O3 -40(6) . . . . ?
C4 W1 C3 O3 50(6) . . . . ?
C1 W1 C3 O3 -18(8) . . . . ?
P2 W1 C3 O3 -135(6) . . . . ?
S3 W1 C3 O3 140(6) . . . . ?
S8 C8 C9 C10 174.4(5) . . . . ?
S3 C8 C9 C10 3.4(8) . . . . ?
S8 C8 C9 S78 -2.0(6) . . . . ?
S3 C8 C9 S78 -173.0(3) . . . . ?
C11 S78 C9 C8 -7.5(4) . . . . ?
C11 S78 C9 C10 175.7(4) . . . . ?
C9 S78 C11 C12 -169.8(5) . . . . ?
C9 S78 C11 S8 14.2(3) . . . . ?
C8 S8 C11 C12 169.1(5) . . . . ?
C8 S8 C11 S78 -14.8(3) . . . . ?
S78 C11 C12 S91 -1.8(7) . . . . ?
S8 C11 C12 S91 173.8(3) . . . . ?
S78 C11 C12 S90 -179.5(3) . . . . ?
S8 C11 C12 S90 -3.9(7) . . . . ?
C11 C12 S90 C14 -176.7(5) . . . . ?
S91 C12 S90 C14 5.4(3) . . . . ?
C11 C12 S91 C13 176.8(5) . . . . ?
S90 C12 S91 C13 -5.2(3) . . . . ?
C12 S91 C13 C14 3.2(5) . . . . ?
C12 S91 C13 C16 -179.5(4) . . . . ?
C16 C13 C14 C15 2.5(9) . . . . ?
S91 C13 C14 C15 179.3(4) . . . . ?
C16 C13 C14 S90 -176.7(4) . . . . ?
S91 C13 C14 S90 0.1(6) . . . . ?
C12 S90 C14 C13 -3.3(5) . . . . ?
C12 S90 C14 C15 177.4(4) . . . . ?
